data_4082543
loop_
_publ_author_name
'Leung, Wing-Por'
'Chiu, Wang-Kin'
'Mak, Thomas C. W.'

_publ_section_title
;
 Reactivity of Pyridyl-1-azaallyl Germanium(I) Dimer: Synthesis of a
 Digermahydrazine Derivative and an Iron-Coordinated Germanium(I) Dimer
;
_journal_issue 1
_journal_name_full Organometallics
_journal_page_first 225
_journal_paper_doi 10.1021/om4009839
_journal_volume 33
_journal_year 2014
_chemical_formula_sum 'C42 H54 Fe Ge2 N4 O4 Si4'
_chemical_formula_weight 992.28
_chemical_name_systematic
; 
 ? 
;
_space_group_IT_number 14
_symmetry_cell_setting monoclinic
_symmetry_space_group_name_Hall '-P 2ybc'
_symmetry_space_group_name_H-M 'P 1 21/c 1'
_atom_sites_solution_hydrogens geom
_atom_sites_solution_primary direct
_atom_sites_solution_secondary difmap
_audit_creation_method SHELXL-97
_cell_angle_alpha 90.00
_cell_angle_beta 91.7130(10)
_cell_angle_gamma 90.00
_cell_formula_units_Z 4
_cell_length_a 10.1347(4)
_cell_length_b 19.8482(9)
_cell_length_c 24.3732(11)
_cell_measurement_reflns_used 183
_cell_measurement_temperature 296(2)
_cell_measurement_theta_max 15
_cell_measurement_theta_min 15
_cell_volume 4900.6(4)
_computing_cell_refinement 'BRUKER KAPPA APEXII DUO DIFFRACTOEMTER'
_computing_data_collection 'BRUKER KAPPA APEXII DUO DIFFRACTOEMTER'
_computing_data_reduction 'BRUKER KAPPA APEXII DUO DIFFRACTOEMTER'
_computing_molecular_graphics 'SIEMENS SHELXTL'
_computing_publication_material 'SIEMENS SHELXTL'
_computing_structure_refinement 'SHELXL-97 (Sheldrick, 2008)'
_computing_structure_solution 'SHELXS-97 (Sheldrick, 2008)'
_diffrn_ambient_temperature 296(2)
_diffrn_measured_fraction_theta_full 0.997
_diffrn_measured_fraction_theta_max 0.997
_diffrn_measurement_device_type 'BRUKER KAPPA APEXII DUO DIFFRACTOEMTER'
_diffrn_measurement_method 'PHI & OMEGA SCAN'
_diffrn_radiation_monochromator graphite
_diffrn_radiation_source 'fine-focus sealed tube'
_diffrn_radiation_type MoK\a
_diffrn_radiation_wavelength 0.71073
_diffrn_reflns_av_R_equivalents 0.0722
_diffrn_reflns_av_sigmaI/netI 0.0534
_diffrn_reflns_limit_h_max 12
_diffrn_reflns_limit_h_min -12
_diffrn_reflns_limit_k_max 23
_diffrn_reflns_limit_k_min -23
_diffrn_reflns_limit_l_max 29
_diffrn_reflns_limit_l_min -29
_diffrn_reflns_number 48260
_diffrn_reflns_theta_full 25.25
_diffrn_reflns_theta_max 25.25
_diffrn_reflns_theta_min 1.32
_exptl_absorpt_coefficient_mu 1.650
_exptl_absorpt_correction_T_max 0.7456
_exptl_absorpt_correction_T_min 0.5931
_exptl_absorpt_correction_type multi-scan
_exptl_crystal_colour red
_exptl_crystal_density_diffrn 1.345
_exptl_crystal_density_method 'not measured'
_exptl_crystal_description block
_exptl_crystal_F_000 2048
_exptl_crystal_size_max 0.30
_exptl_crystal_size_mid 0.20
_exptl_crystal_size_min 0.20
_refine_diff_density_max 0.315
_refine_diff_density_min -0.265
_refine_diff_density_rms 0.061
_refine_ls_extinction_method none
_refine_ls_goodness_of_fit_ref 1.005
_refine_ls_hydrogen_treatment riding
_refine_ls_matrix_type full
_refine_ls_number_parameters 514
_refine_ls_number_reflns 8836
_refine_ls_number_restraints 0
_refine_ls_restrained_S_all 1.005
_refine_ls_R_factor_all 0.0641
_refine_ls_R_factor_gt 0.0329
_refine_ls_shift/su_max 0.001
_refine_ls_shift/su_mean 0.000
_refine_ls_structure_factor_coef Fsqd
_refine_ls_weighting_details 'calc w=1/[\s^2^(Fo^2^)+(0.0312P)^2^+2.2055P] where P=(Fo^2^+2Fc^2^)/3'
_refine_ls_weighting_scheme calc
_refine_ls_wR_factor_gt 0.0696
_refine_ls_wR_factor_ref 0.0837
_reflns_number_gt 6232
_reflns_number_total 8836
_reflns_threshold_expression >2sigma(I)
_cod_data_source_file om4009839_si_001.cif
_cod_data_source_block CWK55
_cod_depositor_comments
;
The following automatic conversions were performed:

'_symmetry_cell_setting' value 'Monoclinic' changed to 'monoclinic'
according to
/usr/data/users/saulius/automatic-downloads/current/ACS/lib/dictionaries/cif_core.dic
dictionary named 'cif_core.dic' version 2.4.2 from 2011-04-26.

Automatic conversion script
Id: cif_fix_values 2281 2013-09-26 08:29:07Z andrius 
;
_cod_original_sg_symbol_H-M P2(1)/c
_cod_database_code 4082543

loop_
_symmetry_equiv_pos_as_xyz
'x, y, z'
'-x, y+1/2, -z+1/2'
'-x, -y, -z'
'x, -y-1/2, z-1/2'

loop_
_atom_site_label
_atom_site_type_symbol
_atom_site_fract_x
_atom_site_fract_y
_atom_site_fract_z
_atom_site_U_iso_or_equiv
_atom_site_adp_type
_atom_site_occupancy
_atom_site_symmetry_multiplicity
_atom_site_calc_flag
_atom_site_refinement_flags
Ge1 Ge 0.91789(3) 0.280887(17) 0.078873(13) 0.03396(10) Uani 1 1 d .
Ge2 Ge 0.78104(3) 0.209432(16) 0.146874(13) 0.02861(9) Uani 1 1 d .
Fe1 Fe 0.74052(4) 0.09053(2) 0.152554(19) 0.03781(13) Uani 1 1 d .
Si1 Si 0.69118(9) 0.11489(5) -0.05517(4) 0.0491(3) Uani 1 1 d .
Si2 Si 0.86015(10) 0.37119(5) -0.02471(4) 0.0498(3) Uani 1 1 d .
Si3 Si 0.93986(9) 0.43093(5) 0.19841(4) 0.0472(3) Uani 1 1 d .
Si4 Si 0.49905(8) 0.25853(5) 0.20363(4) 0.0375(2) Uani 1 1 d .
N1 N 0.9893(2) 0.19926(13) 0.03743(11) 0.0358(6) Uani 1 1 d .
N2 N 0.8143(2) 0.30112(12) 0.01409(10) 0.0347(6) Uani 1 1 d .
N3 N 0.9269(2) 0.22968(12) 0.20693(10) 0.0317(6) Uani 1 1 d .
N4 N 0.6639(2) 0.27154(12) 0.18293(10) 0.0300(6) Uani 1 1 d .
O1 O 0.6922(5) -0.05322(17) 0.16392(16) 0.1292(15) Uani 1 1 d .
O2 O 0.9850(3) 0.05662(15) 0.09810(13) 0.0863(10) Uani 1 1 d .
O3 O 0.4966(3) 0.1145(2) 0.08896(15) 0.1133(13) Uani 1 1 d .
O4 O 0.7600(3) 0.10406(15) 0.27172(11) 0.0724(8) Uani 1 1 d .
C1 C 1.1178(3) 0.18439(18) 0.04945(16) 0.0497(9) Uani 1 1 d .
H1A H 1.1568 0.2026 0.0811 0.060 Uiso 1 1 calc R
C2 C 1.1917(3) 0.1445(2) 0.01770(19) 0.0642(12) Uani 1 1 d .
H2A H 1.2790 0.1348 0.0276 0.077 Uiso 1 1 calc R
C3 C 1.1348(4) 0.1189(2) -0.02938(18) 0.0686(12) Uani 1 1 d .
H3A H 1.1842 0.0926 -0.0528 0.082 Uiso 1 1 calc R
C4 C 1.0046(3) 0.13220(19) -0.04201(16) 0.0551(10) Uani 1 1 d .
H4A H 0.9662 0.1143 -0.0739 0.066 Uiso 1 1 calc R
C5 C 0.9286(3) 0.17215(16) -0.00779(13) 0.0371(8) Uani 1 1 d .
C6 C 0.7883(3) 0.18661(16) -0.02129(12) 0.0346(7) Uani 1 1 d .
C7 C 0.7235(4) 0.1097(3) -0.13025(16) 0.0844(15) Uani 1 1 d .
H7A H 0.6737 0.0731 -0.1462 0.127 Uiso 1 1 calc R
H7B H 0.8159 0.1021 -0.1353 0.127 Uiso 1 1 calc R
H7C H 0.6975 0.1511 -0.1478 0.127 Uiso 1 1 calc R
C8 C 0.5092(4) 0.1206(2) -0.04837(19) 0.0782(14) Uani 1 1 d .
H8A H 0.4676 0.0830 -0.0667 0.117 Uiso 1 1 calc R
H8B H 0.4776 0.1618 -0.0647 0.117 Uiso 1 1 calc R
H8C H 0.4883 0.1199 -0.0102 0.117 Uiso 1 1 calc R
C9 C 0.7431(4) 0.0342(2) -0.02235(18) 0.0725(12) Uani 1 1 d .
H9A H 0.6953 -0.0024 -0.0394 0.109 Uiso 1 1 calc R
H9B H 0.7247 0.0356 0.0160 0.109 Uiso 1 1 calc R
H9C H 0.8360 0.0276 -0.0268 0.109 Uiso 1 1 calc R
C10 C 0.7406(3) 0.24957(17) -0.01181(12) 0.0351(7) Uani 1 1 d .
C11 C 0.6053(3) 0.27146(17) -0.03155(14) 0.0434(8) Uani 1 1 d .
C12 C 0.5710(4) 0.2790(2) -0.08657(15) 0.0667(12) Uani 1 1 d .
H12A H 0.6306 0.2672 -0.1132 0.080 Uiso 1 1 calc R
C13 C 0.4477(4) 0.3041(3) -0.10190(19) 0.0938(17) Uani 1 1 d .
H13A H 0.4256 0.3100 -0.1389 0.113 Uiso 1 1 calc R
C14 C 0.3583(4) 0.3202(3) -0.0631(2) 0.0952(17) Uani 1 1 d .
H14A H 0.2757 0.3369 -0.0738 0.114 Uiso 1 1 calc R
C15 C 0.3901(4) 0.3118(2) -0.00884(19) 0.0802(14) Uani 1 1 d .
H15A H 0.3285 0.3218 0.0175 0.096 Uiso 1 1 calc R
C16 C 0.5138(3) 0.2885(2) 0.00704(16) 0.0549(10) Uani 1 1 d .
H16A H 0.5358 0.2842 0.0442 0.066 Uiso 1 1 calc R
C17 C 0.8926(6) 0.3436(3) -0.09657(17) 0.1038(18) Uani 1 1 d .
H17A H 0.9575 0.3083 -0.0958 0.156 Uiso 1 1 calc R
H17B H 0.9248 0.3811 -0.1171 0.156 Uiso 1 1 calc R
H17C H 0.8123 0.3272 -0.1136 0.156 Uiso 1 1 calc R
C18 C 0.7340(4) 0.4395(2) -0.0240(2) 0.0852(15) Uani 1 1 d .
H18A H 0.7190 0.4525 0.0133 0.128 Uiso 1 1 calc R
H18B H 0.6530 0.4234 -0.0407 0.128 Uiso 1 1 calc R
H18C H 0.7650 0.4776 -0.0441 0.128 Uiso 1 1 calc R
C19 C 1.0207(4) 0.40443(19) 0.00296(17) 0.0635(11) Uani 1 1 d .
H19A H 1.0861 0.3695 0.0023 0.095 Uiso 1 1 calc R
H19B H 1.0106 0.4194 0.0400 0.095 Uiso 1 1 calc R
H19C H 1.0482 0.4416 -0.0192 0.095 Uiso 1 1 calc R
C20 C 1.0077(3) 0.18068(18) 0.22702(14) 0.0430(8) Uani 1 1 d .
H20A H 1.0050 0.1384 0.2106 0.052 Uiso 1 1 calc R
C21 C 1.0935(3) 0.1912(2) 0.27071(16) 0.0538(10) Uani 1 1 d .
H21A H 1.1490 0.1568 0.2833 0.065 Uiso 1 1 calc R
C22 C 1.0959(3) 0.2527(2) 0.29532(16) 0.0602(11) Uani 1 1 d .
H22A H 1.1509 0.2605 0.3259 0.072 Uiso 1 1 calc R
C23 C 1.0164(3) 0.30343(19) 0.27469(14) 0.0504(9) Uani 1 1 d .
H23A H 1.0188 0.3457 0.2912 0.061 Uiso 1 1 calc R
C24 C 0.9316(3) 0.29218(16) 0.22904(13) 0.0347(7) Uani 1 1 d .
C25 C 0.8502(3) 0.34722(15) 0.20587(12) 0.0319(7) Uani 1 1 d .
C26 C 1.1159(3) 0.4124(2) 0.18355(19) 0.0733(13) Uani 1 1 d .
H26A H 1.1631 0.4539 0.1794 0.110 Uiso 1 1 calc R
H26B H 1.1199 0.3867 0.1503 0.110 Uiso 1 1 calc R
H26C H 1.1552 0.3870 0.2133 0.110 Uiso 1 1 calc R
C27 C 0.9371(4) 0.4853(2) 0.26108(18) 0.0756(13) Uani 1 1 d .
H27A H 0.9843 0.5264 0.2545 0.113 Uiso 1 1 calc R
H27B H 0.9783 0.4619 0.2915 0.113 Uiso 1 1 calc R
H27C H 0.8474 0.4957 0.2694 0.113 Uiso 1 1 calc R
C28 C 0.8758(4) 0.4828(2) 0.13932(17) 0.0703(12) Uani 1 1 d .
H28A H 0.9252 0.5240 0.1376 0.105 Uiso 1 1 calc R
H28B H 0.7843 0.4930 0.1443 0.105 Uiso 1 1 calc R
H28C H 0.8849 0.4581 0.1058 0.105 Uiso 1 1 calc R
C29 C 0.7220(3) 0.33546(15) 0.18909(12) 0.0311(7) Uani 1 1 d .
C30 C 0.6355(3) 0.39499(15) 0.17629(14) 0.0373(8) Uani 1 1 d .
C31 C 0.6128(3) 0.44387(17) 0.21549(15) 0.0496(9) Uani 1 1 d .
H31A H 0.6520 0.4400 0.2503 0.060 Uiso 1 1 calc R
C32 C 0.5324(4) 0.4981(2) 0.2032(2) 0.0725(12) Uani 1 1 d .
H32A H 0.5151 0.5299 0.2301 0.087 Uiso 1 1 calc R
C33 C 0.4781(4) 0.5055(2) 0.1515(2) 0.0853(15) Uani 1 1 d .
H33A H 0.4253 0.5427 0.1432 0.102 Uiso 1 1 calc R
C34 C 0.5010(4) 0.4585(2) 0.1120(2) 0.0766(13) Uani 1 1 d .
H34A H 0.4642 0.4637 0.0769 0.092 Uiso 1 1 calc R
C35 C 0.5791(3) 0.40305(18) 0.12455(16) 0.0529(10) Uani 1 1 d .
H35A H 0.5937 0.3708 0.0977 0.063 Uiso 1 1 calc R
C36 C 0.4541(4) 0.3167(2) 0.25973(17) 0.0759(13) Uani 1 1 d .
H36A H 0.5172 0.3125 0.2897 0.114 Uiso 1 1 calc R
H36B H 0.3678 0.3055 0.2721 0.114 Uiso 1 1 calc R
H36C H 0.4541 0.3622 0.2464 0.114 Uiso 1 1 calc R
C37 C 0.3742(3) 0.2673(2) 0.14672(17) 0.0778(14) Uani 1 1 d .
H37A H 0.3836 0.3105 0.1296 0.117 Uiso 1 1 calc R
H37B H 0.2873 0.2634 0.1610 0.117 Uiso 1 1 calc R
H37C H 0.3872 0.2325 0.1201 0.117 Uiso 1 1 calc R
C38 C 0.4735(4) 0.1736(2) 0.23369(19) 0.0726(13) Uani 1 1 d .
H38A H 0.5359 0.1666 0.2635 0.109 Uiso 1 1 calc R
H38B H 0.4859 0.1398 0.2061 0.109 Uiso 1 1 calc R
H38C H 0.3854 0.1704 0.2470 0.109 Uiso 1 1 calc R
C39 C 0.7083(4) 0.0035(2) 0.15884(18) 0.0692(12) Uani 1 1 d .
C40 C 0.8895(4) 0.07332(18) 0.11788(15) 0.0504(9) Uani 1 1 d .
C41 C 0.5947(4) 0.1066(2) 0.11343(17) 0.0620(11) Uani 1 1 d .
C42 C 0.7505(3) 0.10064(17) 0.22449(16) 0.0461(9) Uani 1 1 d .

loop_
_atom_site_aniso_label
_atom_site_aniso_U_11
_atom_site_aniso_U_22
_atom_site_aniso_U_33
_atom_site_aniso_U_23
_atom_site_aniso_U_13
_atom_site_aniso_U_12
Ge1 0.03799(17) 0.0325(2) 0.03132(19) 0.00236(16) -0.00025(14) -0.00468(14)
Ge2 0.03014(16) 0.02454(18) 0.03111(18) 0.00170(15) 0.00021(13) 0.00126(13)
Fe1 0.0456(3) 0.0279(3) 0.0399(3) -0.0003(2) 0.0012(2) -0.0030(2)
Si1 0.0468(5) 0.0562(7) 0.0441(6) -0.0170(5) -0.0038(5) -0.0025(5)
Si2 0.0662(6) 0.0430(6) 0.0403(6) 0.0144(5) 0.0019(5) 0.0009(5)
Si3 0.0502(5) 0.0345(6) 0.0571(7) -0.0059(5) 0.0064(5) -0.0131(4)
Si4 0.0284(4) 0.0407(6) 0.0437(6) -0.0023(5) 0.0035(4) -0.0012(4)
N1 0.0298(13) 0.0367(16) 0.0410(16) 0.0026(13) -0.0001(12) 0.0021(11)
N2 0.0413(14) 0.0306(15) 0.0319(15) 0.0033(12) -0.0009(12) 0.0045(11)
N3 0.0274(12) 0.0302(15) 0.0373(15) 0.0057(12) -0.0024(11) -0.0009(10)
N4 0.0269(12) 0.0259(14) 0.0373(15) -0.0003(12) 0.0019(10) 0.0019(10)
O1 0.225(4) 0.045(2) 0.118(3) 0.003(2) 0.009(3) -0.048(2)
O2 0.084(2) 0.079(2) 0.098(2) 0.0145(19) 0.0432(18) 0.0306(17)
O3 0.074(2) 0.156(4) 0.106(3) -0.030(3) -0.046(2) 0.015(2)
O4 0.084(2) 0.093(2) 0.0402(17) 0.0025(16) 0.0044(14) -0.0175(16)
C1 0.0308(17) 0.057(2) 0.061(2) 0.001(2) -0.0085(16) 0.0001(16)
C2 0.0329(18) 0.074(3) 0.085(3) -0.005(3) 0.001(2) 0.0149(18)
C3 0.051(2) 0.079(3) 0.077(3) -0.014(3) 0.012(2) 0.023(2)
C4 0.046(2) 0.065(3) 0.054(2) -0.015(2) 0.0025(17) 0.0125(18)
C5 0.0340(16) 0.038(2) 0.039(2) -0.0004(16) 0.0027(14) 0.0008(14)
C6 0.0340(15) 0.040(2) 0.0295(18) -0.0023(15) -0.0003(13) 0.0033(14)
C7 0.090(3) 0.115(4) 0.048(3) -0.031(3) -0.003(2) 0.002(3)
C8 0.052(2) 0.096(4) 0.087(3) -0.020(3) -0.004(2) -0.017(2)
C9 0.086(3) 0.050(3) 0.081(3) -0.015(2) -0.004(2) -0.011(2)
C10 0.0375(16) 0.043(2) 0.0250(17) 0.0007(15) 0.0013(13) 0.0048(15)
C11 0.0409(17) 0.047(2) 0.042(2) -0.0015(17) -0.0049(15) 0.0120(15)
C12 0.056(2) 0.102(4) 0.043(2) 0.005(2) -0.0071(18) 0.027(2)
C13 0.073(3) 0.149(5) 0.057(3) 0.007(3) -0.021(2) 0.039(3)
C14 0.058(3) 0.134(5) 0.093(4) -0.008(4) -0.016(3) 0.048(3)
C15 0.053(2) 0.116(4) 0.071(3) -0.021(3) -0.004(2) 0.034(2)
C16 0.0411(19) 0.074(3) 0.049(2) -0.015(2) -0.0050(17) 0.0102(18)
C17 0.148(5) 0.116(5) 0.048(3) 0.015(3) 0.026(3) -0.034(4)
C18 0.080(3) 0.060(3) 0.114(4) 0.033(3) -0.023(3) 0.012(2)
C19 0.063(2) 0.050(3) 0.078(3) 0.021(2) 0.009(2) -0.0085(19)
C20 0.0331(16) 0.042(2) 0.054(2) 0.0143(18) -0.0049(16) 0.0016(15)
C21 0.0369(18) 0.062(3) 0.062(3) 0.022(2) -0.0089(17) 0.0038(17)
C22 0.044(2) 0.086(3) 0.050(2) 0.004(2) -0.0200(18) -0.003(2)
C23 0.0440(19) 0.059(3) 0.048(2) -0.0100(19) -0.0098(17) -0.0029(17)
C24 0.0294(15) 0.039(2) 0.0358(18) -0.0001(16) -0.0003(13) -0.0049(14)
C25 0.0341(16) 0.0287(17) 0.0330(18) -0.0042(14) 0.0007(13) -0.0027(13)
C26 0.052(2) 0.075(3) 0.093(3) -0.004(3) 0.012(2) -0.019(2)
C27 0.088(3) 0.054(3) 0.085(3) -0.032(2) 0.006(2) -0.025(2)
C28 0.079(3) 0.052(3) 0.081(3) 0.016(2) 0.017(2) -0.007(2)
C29 0.0367(16) 0.0283(18) 0.0285(17) -0.0020(14) 0.0046(13) 0.0021(13)
C30 0.0382(16) 0.0265(18) 0.047(2) -0.0012(16) 0.0029(15) 0.0029(14)
C31 0.061(2) 0.035(2) 0.053(2) -0.0059(18) 0.0077(18) 0.0087(17)
C32 0.089(3) 0.044(3) 0.086(3) -0.012(2) 0.016(3) 0.024(2)
C33 0.088(3) 0.053(3) 0.115(4) 0.013(3) -0.003(3) 0.038(2)
C34 0.085(3) 0.060(3) 0.083(3) 0.010(3) -0.022(3) 0.027(2)
C35 0.065(2) 0.041(2) 0.052(2) -0.0062(19) -0.0097(19) 0.0124(18)
C36 0.074(3) 0.079(3) 0.077(3) -0.023(3) 0.035(2) -0.019(2)
C37 0.041(2) 0.122(4) 0.070(3) 0.005(3) -0.0087(19) -0.012(2)
C38 0.058(2) 0.056(3) 0.106(4) 0.015(3) 0.042(2) -0.002(2)
C39 0.104(3) 0.040(3) 0.064(3) 0.000(2) 0.005(2) -0.019(2)
C40 0.063(2) 0.036(2) 0.053(2) 0.0047(18) 0.0052(19) 0.0034(18)
C41 0.062(2) 0.061(3) 0.062(3) -0.013(2) -0.011(2) 0.001(2)
C42 0.0486(19) 0.039(2) 0.050(2) -0.0012(19) 0.0026(18) -0.0077(16)

loop_
_atom_type_symbol
_atom_type_description
_atom_type_scat_dispersion_real
_atom_type_scat_dispersion_imag
_atom_type_scat_source
C C 0.0033 0.0016 'International Tables Vol C Tables 4.2.6.8 and 6.1.1.4'
H H 0.0000 0.0000 'International Tables Vol C Tables 4.2.6.8 and 6.1.1.4'
N N 0.0061 0.0033 'International Tables Vol C Tables 4.2.6.8 and 6.1.1.4'
Si Si 0.0817 0.0704 'International Tables Vol C Tables 4.2.6.8 and 6.1.1.4'
Ge Ge 0.1547 1.8001 'International Tables Vol C Tables 4.2.6.8 and 6.1.1.4'
Fe Fe 0.3463 0.8444 'International Tables Vol C Tables 4.2.6.8 and 6.1.1.4'
O O 0.0106 0.0060 'International Tables Vol C Tables 4.2.6.8 and 6.1.1.4'

loop_
_geom_angle_atom_site_label_1
_geom_angle_atom_site_label_2
_geom_angle_atom_site_label_3
_geom_angle
N2 Ge1 N1 87.26(10)
N2 Ge1 Ge2 110.45(7)
N1 Ge1 Ge2 94.90(7)
N4 Ge2 N3 89.42(10)
N4 Ge2 Fe1 119.39(7)
N3 Ge2 Fe1 105.52(7)
N4 Ge2 Ge1 106.63(7)
N3 Ge2 Ge1 87.83(6)
Fe1 Ge2 Ge1 131.731(19)
C41 Fe1 C39 94.0(2)
C41 Fe1 C42 122.62(17)
C39 Fe1 C42 91.74(18)
C41 Fe1 C40 119.03(18)
C39 Fe1 C40 90.86(18)
C42 Fe1 C40 117.90(16)
C41 Fe1 Ge2 86.18(13)
C39 Fe1 Ge2 178.11(15)
C42 Fe1 Ge2 86.59(11)
C40 Fe1 Ge2 90.71(11)
C9 Si1 C8 106.4(2)
C9 Si1 C7 108.5(2)
C8 Si1 C7 107.1(2)
C9 Si1 C6 108.76(16)
C8 Si1 C6 114.64(17)
C7 Si1 C6 111.22(18)
N2 Si2 C18 112.26(17)
N2 Si2 C19 109.17(15)
C18 Si2 C19 109.3(2)
N2 Si2 C17 109.22(18)
C18 Si2 C17 111.2(2)
C19 Si2 C17 105.4(2)
C26 Si3 C28 105.71(19)
C26 Si3 C27 108.03(19)
C28 Si3 C27 107.3(2)
C26 Si3 C25 107.95(16)
C28 Si3 C25 113.44(16)
C27 Si3 C25 113.99(16)
N4 Si4 C36 111.82(15)
N4 Si4 C37 113.54(15)
C36 Si4 C37 108.4(2)
N4 Si4 C38 112.74(14)
C36 Si4 C38 103.5(2)
C37 Si4 C38 106.2(2)
C5 N1 C1 119.8(3)
C5 N1 Ge1 123.70(19)
C1 N1 Ge1 114.5(2)
C10 N2 Si2 118.8(2)
C10 N2 Ge1 119.3(2)
Si2 N2 Ge1 117.68(14)
C24 N3 C20 120.1(3)
C24 N3 Ge2 118.14(19)
C20 N3 Ge2 121.6(2)
C29 N4 Si4 119.67(18)
C29 N4 Ge2 111.24(17)
Si4 N4 Ge2 128.97(13)
C2 C1 N1 123.3(3)
C1 C2 C3 118.2(3)
C2 C3 C4 119.7(4)
C3 C4 C5 121.2(4)
N1 C5 C4 117.7(3)
N1 C5 C6 120.9(3)
C4 C5 C6 121.4(3)
C10 C6 C5 119.0(3)
C10 C6 Si1 125.3(2)
C5 C6 Si1 115.6(2)
C6 C10 N2 123.9(3)
C6 C10 C11 122.4(3)
N2 C10 C11 113.6(3)
C16 C11 C12 118.6(3)
C16 C11 C10 118.5(3)
C12 C11 C10 122.8(3)
C11 C12 C13 119.9(4)
C14 C13 C12 120.6(4)
C15 C14 C13 120.1(4)
C14 C15 C16 120.0(4)
C15 C16 C11 120.9(4)
N3 C20 C21 122.4(3)
C22 C21 C20 118.8(3)
C21 C22 C23 119.6(3)
C22 C23 C24 120.8(4)
N3 C24 C23 118.4(3)
N3 C24 C25 121.0(3)
C23 C24 C25 120.6(3)
C29 C25 C24 120.2(3)
C29 C25 Si3 124.8(2)
C24 C25 Si3 114.9(2)
C25 C29 N4 125.2(3)
C25 C29 C30 118.1(3)
N4 C29 C30 116.7(2)
C35 C30 C31 118.5(3)
C35 C30 C29 120.4(3)
C31 C30 C29 121.1(3)
C32 C31 C30 120.4(4)
C33 C32 C31 120.2(4)
C34 C33 C32 120.2(4)
C33 C34 C35 119.8(4)
C30 C35 C34 120.9(4)
O1 C39 Fe1 177.3(5)
O2 C40 Fe1 173.6(3)
O3 C41 Fe1 176.8(4)
O4 C42 Fe1 176.5(3)

loop_
_geom_bond_atom_site_label_1
_geom_bond_atom_site_label_2
_geom_bond_distance
Ge1 N2 1.912(2)
Ge1 N1 2.052(3)
Ge1 Ge2 2.6114(4)
Ge2 N4 1.940(2)
Ge2 N3 2.088(2)
Ge2 Fe1 2.4002(5)
Fe1 C41 1.763(4)
Fe1 C39 1.765(4)
Fe1 C42 1.765(4)
Fe1 C40 1.785(4)
Si1 C9 1.860(4)
Si1 C8 1.861(4)
Si1 C7 1.871(4)
Si1 C6 1.905(3)
Si2 N2 1.752(3)
Si2 C18 1.863(4)
Si2 C19 1.864(4)
Si2 C17 1.874(5)
Si3 C26 1.868(4)
Si3 C28 1.871(4)
Si3 C27 1.872(4)
Si3 C25 1.905(3)
Si4 N4 1.779(2)
Si4 C36 1.857(4)
Si4 C37 1.857(4)
Si4 C38 1.860(4)
N1 C5 1.357(4)
N1 C1 1.359(4)
N2 C10 1.406(4)
N3 C24 1.353(4)
N3 C20 1.354(4)
N4 C29 1.405(4)
O1 C39 1.146(5)
O2 C40 1.143(4)
O3 C41 1.155(4)
O4 C42 1.154(4)
C1 C2 1.349(5)
C2 C3 1.367(5)
C3 C4 1.372(5)
C4 C5 1.399(4)
C5 C6 1.478(4)
C6 C10 1.362(4)
C10 C11 1.504(4)
C11 C16 1.383(5)
C11 C12 1.383(5)
C12 C13 1.387(5)
C13 C14 1.366(6)
C14 C15 1.363(6)
C15 C16 1.380(5)
C20 C21 1.370(5)
C21 C22 1.362(5)
C22 C23 1.375(5)
C23 C24 1.403(4)
C24 C25 1.471(4)
C25 C29 1.370(4)
C29 C30 1.499(4)
C30 C35 1.378(5)
C30 C31 1.386(4)
C31 C32 1.378(5)
C32 C33 1.369(6)
C33 C34 1.365(6)
C34 C35 1.384(5)
